data_7100159
loop_
_publ_author_name
'T. C. W. Mak'
'Xu-Dong Chen'

_publ_section_title
;
Order of coordinating ability of polyatomic monoanions
established from their interaction with a disilver(I) metallacyclophane
skeleton
;
_journal_name_full 'Chemical Communications'
_journal_paper_doi 10.1039/b505919d
_journal_year 2005
_chemical_formula_sum 'C12 H8 Ag F3 N2 O4 S'
_chemical_formula_weight 441.13
_space_group_IT_number 2
_symmetry_cell_setting triclinic
_symmetry_space_group_name_Hall '-P 1'
_symmetry_space_group_name_H-M 'P -1'
_cell_angle_alpha 88.633(3)
_cell_angle_beta 70.997(2)
_cell_angle_gamma 64.430(2)
_cell_formula_units_Z 2
_cell_length_a 9.1591(13)
_cell_length_b 9.2888(13)
_cell_length_c 10.1933(14)
_cell_measurement_temperature 293(2)
_cell_volume 732.69(18)
_diffrn_ambient_temperature 293(2)
_exptl_crystal_density_diffrn 2.000
_cod_depositor_comments
;
The following automatic conversions were performed:
'_symmetry_cell_setting' value 'Triclinic' changed to 'triclinic'
according to '/home/saulius/struct/CIF-dictionaries/cif_core.dic'
dictionary named 'cif_core.dic' version 2.4.1 from 2010-06-29.

Automatic conversion script
Id: cif_fix_enum 1527 2010-12-29 10:47:43Z saulius 
;
_cod_database_code 7100159

loop_
_symmetry_equiv_pos_as_xyz
'x, y, z'
'-x, -y, -z'

loop_
_atom_site_label
_atom_site_type_symbol
_atom_site_fract_x
_atom_site_fract_y
_atom_site_fract_z
_atom_site_U_iso_or_equiv
_atom_site_adp_type
_atom_site_occupancy
_atom_site_symmetry_multiplicity
_atom_site_calc_flag
_atom_site_refinement_flags
_atom_site_disorder_assembly
_atom_site_disorder_group
Ag1 Ag 0.40869(3) 0.44650(3) 0.29600(2) 0.04560(13) Uani 1 1 d . . .
N1 N 0.3806(3) 0.2187(3) 0.3406(3) 0.0359(6) Uani 1 1 d . . .
N2 N 0.6221(4) 0.3612(3) -0.1567(3) 0.0412(6) Uani 1 1 d . . .
C1 C 0.2404(5) 0.2334(5) 0.4483(3) 0.0471(8) Uani 1 1 d . . .
H1A H 0.1557 0.3362 0.4913 0.056 Uiso 1 1 calc R . .
C2 C 0.2170(6) 0.1028(6) 0.4978(4) 0.0596(11) Uani 1 1 d . . .
H2A H 0.1167 0.1179 0.5707 0.071 Uiso 1 1 calc R . .
C3 C 0.3436(6) -0.0502(6) 0.4382(4) 0.0620(11) Uani 1 1 d . . .
H3A H 0.3307 -0.1401 0.4702 0.074 Uiso 1 1 calc R . .
C4 C 0.4905(5) -0.0674(5) 0.3297(4) 0.0495(9) Uani 1 1 d . . .
H4A H 0.5798 -0.1693 0.2893 0.059 Uiso 1 1 calc R . .
C5 C 0.5026(4) 0.0684(4) 0.2825(3) 0.0355(7) Uani 1 1 d . . .
C6 C 0.6600(5) 0.0463(4) 0.1601(3) 0.0399(7) Uani 1 1 d . . .
C7 C 0.4892(5) 0.3302(4) -0.0860(3) 0.0420(8) Uani 1 1 d . . .
H7A H 0.3894 0.3767 -0.1084 0.050 Uiso 1 1 calc R . .
C8 C 0.4939(4) 0.2323(4) 0.0187(3) 0.0393(7) Uani 1 1 d . . .
H8A H 0.3981 0.2157 0.0663 0.047 Uiso 1 1 calc R . .
C9 C 0.6412(4) 0.1598(4) 0.0516(3) 0.0359(7) Uani 1 1 d . . .
C10 C 0.7818(4) 0.1872(4) -0.0231(4) 0.0451(8) Uani 1 1 d . . .
H10A H 0.8844 0.1387 -0.0049 0.054 Uiso 1 1 calc R . .
C11 C 0.7653(5) 0.2880(5) -0.1249(4) 0.0480(8) Uani 1 1 d . . .
H11A H 0.8597 0.3059 -0.1743 0.058 Uiso 1 1 calc R . .
O1 O 0.7982(4) -0.0676(3) 0.1437(3) 0.0622(7) Uani 1 1 d . . .
S1 S 0.23020(11) 0.60949(11) 0.64645(8) 0.0397(2) Uani 1 1 d . . .
O2 O 0.1825(3) 0.6325(4) 0.5239(2) 0.0560(7) Uani 1 1 d . . .
O3 O 0.2638(4) 0.7318(5) 0.6935(3) 0.0745(10) Uani 1 1 d . . .
O4 O 0.3556(4) 0.4490(4) 0.6459(4) 0.0821(10) Uani 1 1 d . . .
C12 C 0.0351(5) 0.6296(6) 0.7855(4) 0.0583(11) Uani 1 1 d . . .
F1 F 0.0614(4) 0.6025(4) 0.9061(2) 0.0862(9) Uani 1 1 d . . .
F2 F -0.0927(3) 0.7772(4) 0.8064(3) 0.0940(9) Uani 1 1 d . . .
F3 F -0.0223(4) 0.5322(5) 0.7544(3) 0.0995(11) Uani 1 1 d . . .

loop_
_atom_site_aniso_label
_atom_site_aniso_U_11
_atom_site_aniso_U_22
_atom_site_aniso_U_33
_atom_site_aniso_U_23
_atom_site_aniso_U_13
_atom_site_aniso_U_12
Ag1 0.0524(2) 0.03976(18) 0.04205(18) 0.01142(12) -0.01056(13) -0.02304(14)
N1 0.0361(14) 0.0361(14) 0.0352(13) 0.0098(11) -0.0107(11) -0.0174(12)
N2 0.0525(18) 0.0384(15) 0.0314(13) 0.0059(12) -0.0109(12) -0.0221(14)
C1 0.044(2) 0.058(2) 0.0369(17) 0.0089(16) -0.0095(15) -0.0248(18)
C2 0.064(3) 0.085(3) 0.042(2) 0.025(2) -0.0129(18) -0.049(3)
C3 0.092(3) 0.067(3) 0.054(2) 0.032(2) -0.030(2) -0.058(3)
C4 0.069(2) 0.042(2) 0.0468(19) 0.0133(16) -0.0269(18) -0.0287(19)
C5 0.0440(18) 0.0369(17) 0.0304(15) 0.0092(13) -0.0167(13) -0.0198(15)
C6 0.0438(19) 0.0341(17) 0.0384(16) 0.0060(14) -0.0144(14) -0.0144(16)
C7 0.049(2) 0.048(2) 0.0339(16) 0.0076(15) -0.0173(15) -0.0240(17)
C8 0.0423(18) 0.0453(19) 0.0321(15) 0.0066(14) -0.0095(13) -0.0238(16)
C9 0.0392(17) 0.0296(15) 0.0329(15) 0.0038(13) -0.0081(13) -0.0135(14)
C10 0.0341(18) 0.046(2) 0.0481(19) 0.0120(16) -0.0111(15) -0.0138(16)
C11 0.0376(18) 0.046(2) 0.050(2) 0.0100(16) -0.0012(15) -0.0206(17)
O1 0.0509(16) 0.0469(16) 0.0612(17) 0.0153(13) -0.0104(13) -0.0048(14)
S1 0.0384(4) 0.0479(5) 0.0345(4) 0.0120(4) -0.0101(3) -0.0232(4)
O2 0.0516(15) 0.0711(18) 0.0353(12) 0.0069(12) -0.0119(11) -0.0212(14)
O3 0.101(2) 0.103(3) 0.0504(15) 0.0128(16) -0.0173(15) -0.080(2)
O4 0.060(2) 0.072(2) 0.083(2) 0.0258(18) -0.0212(16) -0.0054(17)
C12 0.049(2) 0.090(3) 0.043(2) 0.013(2) -0.0086(17) -0.043(2)
F1 0.093(2) 0.140(3) 0.0438(13) 0.0374(15) -0.0197(13) -0.073(2)
F2 0.0505(16) 0.114(3) 0.0739(17) -0.0075(17) -0.0023(13) -0.0120(17)
F3 0.110(2) 0.142(3) 0.0856(19) 0.0162(19) -0.0147(17) -0.105(2)

loop_
_geom_bond_atom_site_label_1
_geom_bond_atom_site_label_2
_geom_bond_distance
_geom_bond_site_symmetry_2
_geom_bond_publ_flag
Ag1 N2 2.234(3) 2_665 ?
Ag1 N1 2.258(3) . ?
Ag1 O2 2.577(3) . ?
N1 C1 1.345(4) . ?
N1 C5 1.345(4) . ?
N2 C11 1.336(5) . ?
N2 C7 1.344(4) . ?
N2 Ag1 2.234(3) 2_665 ?
C1 C2 1.377(5) . ?
C2 C3 1.376(7) . ?
C3 C4 1.383(6) . ?
C4 C5 1.376(5) . ?
C5 C6 1.504(5) . ?
C6 O1 1.210(4) . ?
C6 C9 1.509(4) . ?
C7 C8 1.384(5) . ?
C8 C9 1.373(5) . ?
C9 C10 1.392(4) . ?
C10 C11 1.382(5) . ?
S1 O3 1.428(3) . ?
S1 O4 1.435(3) . ?
S1 O2 1.435(3) . ?
S1 C12 1.820(4) . ?
C12 F3 1.315(5) . ?
C12 F1 1.326(4) . ?
C12 F2 1.327(6) . ?
